data_7017531
loop_
_publ_author_name
'Djerdj, Igor'
'\<Skapin, Sre\<co D'
'Ceh, Miran'
'Jagli\<ci\'c, Zvonko'
'Paji\'c, Damir'
'Kozlev\<car, Bojan'
'Orel, Bojan'
'Orel, Zorica Crnjak'

_publ_section_title
;
 Interplay between the structural and magnetic probes in the elucidation
 of the structure of a novel 2D layered
 [V4O4(OH)2(O2CC6H4CO2)4]&#x00B7;DMF.
;
_journal_issue 2
_journal_name_full 'Dalton transactions (Cambridge, England : 2003)'
_journal_page_first 581
_journal_page_last 589
_journal_paper_doi 10.1039/c1dt10985e
_journal_volume 41
_journal_year 2012
_chemical_formula_sum 'C35 H25 N O23 V4'
_chemical_formula_weight 1031.33
_chemical_name_systematic ' ?'
_space_group_IT_number 10
_symmetry_cell_setting monoclinic
_symmetry_Int_Tables_number 10
_symmetry_space_group_name_Hall '-P 2y'
_symmetry_space_group_name_H-M 'P 1 2/m 1'
_cell_angle_alpha 90.000
_cell_angle_beta 123.701(6)
_cell_angle_gamma 90.000
_cell_formula_units_Z 2
_cell_length_a 20.923(4)
_cell_length_b 5.963(4)
_cell_length_c 20.425(3)
_cell_measurement_temperature 293
_cell_volume 2120.0(15)
_computing_structure_refinement FULLPROF
_diffrn_ambient_temperature 293
_diffrn_radiation_type Synchrotron
_diffrn_radiation_wavelength 0.70177
_diffrn_source Synchrotron
_pd_instr_location ' ?'
_pd_meas_2theta_range_inc 0.007907
_pd_meas_2theta_range_max 23.55760
_pd_meas_2theta_range_min 1.52940
_pd_meas_number_of_points 2788
_pd_proc_2theta_range_inc 0.007907
_pd_proc_2theta_range_max 23.5599
_pd_proc_2theta_range_min 1.5317
_pd_proc_ls_pref_orient_corr ' ?'
_pd_proc_ls_prof_R_factor 7.5776
_pd_proc_ls_prof_wR_expected 5.5510
_pd_proc_ls_prof_wR_factor 9.7369
_pd_proc_wavelength 0.701770
_refine_ls_number_parameters 64
_refine_ls_number_reflns 816
_refine_ls_number_restraints 89
_refine_ls_R_I_factor 5.5205
_cod_data_source_file c1dt10985e.txt
_cod_data_source_block V4O4(OH)2(O2CC6H4CO2)4_DMF
_cod_depositor_comments
;
 Homogenising atom type symbols in order to relate data from different loops.

 Antanas Vaitkus,
 2017-03-04

 Moving values of the '_geom_bond_atom_site_label_3',
 '_geom_bond_atom_site_label_4', '_geom_bond_distance34',
 '_geom_bond_site_symmetry_4' data item to the '_geom_bond' loop.

 Antanas Vaitkus,
 2017-03-03
;
_cod_original_cell_volume 2120.1(15)
_cod_original_sg_symbol_H-M 'P 2/m '
_cod_database_code 7017531
_pd_proc_ls_prof_cr_factor 12.2987
_pd_proc_ls_prof_cwr_factor 15.1035
_pd_proc_ls_prof_cwr_expected 8.6322
_pd_proc_ls_prof_chi2 3.0812
_pd_proc_ls_prof_echi2 3.0812

loop_
_symmetry_equiv_pos_site_id
_symmetry_equiv_pos_as_xyz
1 x,y,z
2 -x,y,-z
3 -x,-y,-z
4 x,-y,z

loop_
_atom_site_label
_atom_site_type_symbol
_atom_site_fract_x
_atom_site_fract_y
_atom_site_fract_z
_atom_site_occupancy
_atom_site_symmetry_multiplicity
_atom_site_Wyckoff_symbol
_atom_site_calc_flag
_atom_site_thermal_displace_type
_atom_site_U_iso_or_equiv
V1 V 0.5000 1.0000 0.2820(6) 1.000 2 m d Uiso 0.09(1)
V2 V 0.5000 0.5000 0.2769(6) 1.000 2 n d Uiso 0.09(1)
V3 V 0.0000 0.0000 0.1990(5) 1.000 2 m d Uiso 0.09(1)
V4 V 0.0000 0.5000 0.1388(5) 1.000 2 n d Uiso 0.09(1)
O1 O 0.452(1) 0.255(1) 0.295(2) 1.000 4 o d Uiso 0.06(1)
O2 O 0.367(3) 0.205(4) 0.336(3) 1.000 4 o d Uiso 0.06(1)
O3 O 0.147(2) 0.168(4) -0.087(3) 1.000 4 o d Uiso 0.06(1)
O4 O 0.072(1) 0.318(1) -0.043(3) 1.000 4 o d Uiso 0.06(1)
O5 O 0.5692(3) 0.753(1) 0.299(1) 1.000 4 o d Uiso 0.06(1)
O6 O 0.682(2) 0.804(3) 0.294(3) 1.000 4 o d Uiso 0.06(1)
O7 O 0.910(3) 0.845(2) 0.700(3) 1.000 4 o d Uiso 0.06(1)
O8 O 0.801(4) 0.822(3) 0.696(3) 1.000 4 o d Uiso 0.06(1)
O9 O 0.4657(8) 0.244(1) 0.2114(6) 1.000 4 o d Uiso 0.06(1)
O10 O -0.004(7) 0.242(5) 0.161(3) 1.000 4 o d Uiso 0.06(1)
O11 O -0.0799(8) 0.0000 0.213(1) 1.000 2 m d Uiso 0.06(1)
H11 H -0.1017 0.0000 0.2453 1.000 2 m d Uiso 0.06
O12 O 0.065(5) 0.5000 0.113(6) 1.000 2 n d Uiso 0.06(1)
H12 H 0.1150 0.5000 0.1431 1.000 2 n d Uiso 0.06
N1 N 0.2876(3) 0.0000 0.8607(3) 1.000 2 m d Uiso 0.05(1)
C1 C 0.3535(3) 0.0000 0.9004(4) 1.000 2 m d Uiso 0.03(1)
H1 H 0.4096 0.0000 0.9286 1.000 2 m d Uiso 0.03
C2 C 0.233(1) 0.0000 0.872(2) 1.000 2 m d Uiso 0.03(1)
H2b H 0.2018 0.1315 0.8482 0.500 4 o d Uiso 0.03
H2a H 0.2018 -0.1315 0.8482 0.500 4 o d Uiso 0.03
H2c H 0.2542 0.0000 0.9272 1.000 2 m d Uiso 0.03
C3 C 0.280(1) 0.0000 0.7836(4) 1.000 2 m d Uiso 0.03(1)
H3b H 0.2700 0.1409 0.7556 0.500 4 o d Uiso 0.03
H3a H 0.2700 -0.1409 0.7556 0.500 4 o d Uiso 0.03
H3c H 0.3342 0.0000 0.8200 1.000 2 m d Uiso 0.03
O13 O 0.393(1) 0.0000 0.9944(4) 1.000 2 m d Uiso 0.06(1)
C4 C 0.3191 0.2232 0.2007 1.000 4 o d Uiso 0.03(1)
C5 C 0.3327 0.2366 0.1444 1.000 4 o d Uiso 0.03(1)
H5 H 0.3829 0.2461 0.1576 1.000 4 o d Uiso 0.03
C6 C 0.2483 0.2339 0.1831 1.000 4 o d Uiso 0.03(1)
H6 H 0.2387 0.2271 0.2225 1.000 4 o d Uiso 0.03
C7 C 0.2729 0.2364 0.0676 1.000 4 o d Uiso 0.03(1)
H7 H 0.2818 0.2241 0.0279 1.000 4 o d Uiso 0.03
C8 C 0.1908 0.2547 0.1079 1.000 4 o d Uiso 0.03(1)
H8 H 0.1410 0.2704 0.0954 1.000 4 o d Uiso 0.03
C9 C 0.2021 0.2539 0.0501 1.000 4 o d Uiso 0.03(1)
C10 C 0.3785 0.2452 0.2776 1.000 4 o d Uiso 0.03(1)
C11 C 0.1404 0.2466 -0.0259 1.000 4 o d Uiso 0.03(1)
C12 C 0.6970 0.7478 0.4169 1.000 4 o d Uiso 0.03(1)
C13 C 0.6653 0.7242 0.4587 1.000 4 o d Uiso 0.03(1)
H13 H 0.6122 0.7190 0.4333 1.000 4 o d Uiso 0.03
C14 C 0.7725 0.7550 0.4546 1.000 4 o d Uiso 0.03(1)
H14 H 0.7948 0.7622 0.4260 1.000 4 o d Uiso 0.03
C15 C 0.7116 0.7080 0.5384 1.000 4 o d Uiso 0.03(1)
H15 H 0.6910 0.6705 0.5673 1.000 4 o d Uiso 0.03
C16 C 0.8173 0.7522 0.5330 1.000 4 o d Uiso 0.03(1)
H16 H 0.8704 0.7545 0.5586 1.000 4 o d Uiso 0.03
C17 C 0.7864 0.7460 0.5748 1.000 4 o d Uiso 0.03(1)
C18 C 0.6506 0.7729 0.3365 1.000 4 o d Uiso 0.03(1)
C19 C 0.8316 0.7665 0.6548 1.000 4 o d Uiso 0.03(1)

loop_
_atom_type_symbol
_atom_type_scat_Cromer_Mann_a1
_atom_type_scat_Cromer_Mann_b1
_atom_type_scat_Cromer_Mann_a2
_atom_type_scat_Cromer_Mann_b2
_atom_type_scat_Cromer_Mann_a3
_atom_type_scat_Cromer_Mann_b3
_atom_type_scat_Cromer_Mann_a4
_atom_type_scat_Cromer_Mann_b4
_atom_type_scat_Cromer_Mann_c
_atom_type_scat_dispersion_real
_atom_type_scat_dispersion_imag
_atom_type_scat_source
V 10.29710 6.86570 7.35110 0.43850 2.07030 26.89380 2.05710 102.47800 1.21990 0.26700 0.53000 International_Tables_for_Crystallography_Vol.C(1991)_Tables_6.1.1.4_and_6.1.1.5
O 3.04850 13.27710 2.28680 5.70110 1.54630 0.32390 0.86700 32.90890 0.25080 0.00800 0.00600 International_Tables_for_Crystallography_Vol.C(1991)_Tables_6.1.1.4_and_6.1.1.5
N 12.21260 0.00570 3.13220 9.89330 2.01250 28.99750 1.16630 0.58260 -11.52900 0.00400 0.00300 International_Tables_for_Crystallography_Vol.C(1991)_Tables_6.1.1.4_and_6.1.1.5
C 2.31000 20.84390 1.02000 10.20750 1.58860 0.56870 0.86500 51.65120 0.21560 0.00200 0.00200 International_Tables_for_Crystallography_Vol.C(1991)_Tables_6.1.1.4_and_6.1.1.5

loop_
_geom_angle_atom_site_label_1
_geom_angle_atom_site_label_2
_geom_angle_atom_site_label_3
_geom_angle
_geom_angle_site_symmetry_1
_geom_angle_site_symmetry_3
O1 V1 O1 104.7(3) 5_041 5_011
O1 V1 O5 164.5(3) 5_041 5_041

loop_
_geom_bond_atom_site_label_1
_geom_bond_atom_site_label_2
_geom_bond_distance
_geom_bond_site_symmetry_2
V1 O1 1.92(2) 5_041
V1 O1 1.92(2) 5_011
V1 O5 1.954(8) 9_011
V1 O5 1.954(8) 9_041
V1 O9 1.89(1) 13_011
V1 O9 1.89(1) 13_041
V4 O10 1.62(4) 14_041
V4 O10 1.62(4) 14_011
V4 O12 1.70(8) 17_011
V4 O4 2.00(3) 8_031
V4 O4 2.00(3) 8_021
